data_4003248
loop_
_publ_author_name
'Zheng, Xiaoxin'
'Liu, Yang'
'Liu, Guangfeng'
'Liu, Jie'
'Ye, Xin'
'Han, Quanxiang'
'Ge, Chao'
'Tao, Xutang'

_publ_section_title
;
 Crystalline Mixed Halide Halobismuthates and Their Induced Second
 Harmonic Generation
;
_journal_issue 12
_journal_name_full 'Chemistry of Materials'
_journal_page_first 4421
_journal_paper_doi 10.1021/acs.chemmater.6b01622
_journal_volume 28
_journal_year 2016
_chemical_formula_moiety 'Bi Br1.53 Cl4.47, 3(C4 H12 N)'
_chemical_formula_sum 'C12 H36 Bi Br1.53 Cl4.47 N3'
_chemical_formula_weight 710.81
_space_group_IT_number 161
_space_group_name_Hall 'R 3 -2"c'
_space_group_name_H-M_alt 'R 3 c :H'
_symmetry_cell_setting trigonal
_symmetry_space_group_name_Hall 'R 3 -2"c'
_symmetry_space_group_name_H-M 'R 3 c :H'
_atom_sites_solution_hydrogens geom
_atom_sites_solution_primary direct
_atom_sites_solution_secondary difmap
_audit_creation_method SHELXL-97
_cell_angle_alpha 90.000(5)
_cell_angle_beta 90.000(5)
_cell_angle_gamma 120.000(5)
_cell_formula_units_Z 6
_cell_length_a 14.796(5)
_cell_length_b 14.796(5)
_cell_length_c 19.268(5)
_cell_measurement_reflns_used 9592
_cell_measurement_temperature 100(2)
_cell_measurement_theta_max 27.48
_cell_measurement_theta_min 2.65
_cell_volume 3653(2)
_computing_structure_refinement 'SHELXL-97 (Sheldrick, 1997)'
_computing_structure_solution 'SHELXS-97 (Sheldrick, 1990)'
_diffrn_ambient_temperature 100(2)
_diffrn_measured_fraction_theta_full 0.999
_diffrn_measured_fraction_theta_max 0.999
_diffrn_measurement_device_type 'Bruker APEX-II CCD'
_diffrn_measurement_method '\f and \w scans'
_diffrn_radiation_monochromator graphite
_diffrn_radiation_source 'fine-focus sealed tube'
_diffrn_radiation_type MoK\a
_diffrn_radiation_wavelength 0.71069
_diffrn_reflns_av_R_equivalents 0.0241
_diffrn_reflns_av_sigmaI/netI 0.0282
_diffrn_reflns_limit_h_max 19
_diffrn_reflns_limit_h_min -19
_diffrn_reflns_limit_k_max 19
_diffrn_reflns_limit_k_min -19
_diffrn_reflns_limit_l_max 24
_diffrn_reflns_limit_l_min -24
_diffrn_reflns_number 13094
_diffrn_reflns_theta_full 27.51
_diffrn_reflns_theta_max 27.51
_diffrn_reflns_theta_min 2.64
_exptl_absorpt_coefficient_mu 10.195
_exptl_absorpt_correction_T_max 0.2350
_exptl_absorpt_correction_T_min 0.2350
_exptl_absorpt_correction_type multi-scan
_exptl_crystal_colour colourless
_exptl_crystal_density_diffrn 1.939
_exptl_crystal_density_method 'not measured'
_exptl_crystal_description bulk
_exptl_crystal_F_000 2046
_exptl_crystal_size_max 0.20
_exptl_crystal_size_mid 0.20
_exptl_crystal_size_min 0.20
_refine_diff_density_max 0.432
_refine_diff_density_min -0.330
_refine_diff_density_rms 0.056
_refine_ls_abs_structure_details 'Flack H D (1983), Acta Cryst. A39, 876-881'
_refine_ls_abs_structure_Flack -0.001(5)
_refine_ls_extinction_coef 0.000114(16)
_refine_ls_extinction_expression Fc^*^=kFc[1+0.001xFc^2^\l^3^/sin(2\q)]^-1/4^
_refine_ls_extinction_method SHELXL
_refine_ls_goodness_of_fit_ref 0.938
_refine_ls_hydrogen_treatment mixed
_refine_ls_matrix_type full
_refine_ls_number_parameters 72
_refine_ls_number_reflns 1848
_refine_ls_number_restraints 1
_refine_ls_restrained_S_all 0.938
_refine_ls_R_factor_all 0.0107
_refine_ls_R_factor_gt 0.0105
_refine_ls_shift/su_max 0.002
_refine_ls_shift/su_mean 0.000
_refine_ls_structure_factor_coef Fsqd
_refine_ls_weighting_details 'calc w=1/[\s^2^(Fo^2^)+(0.0000P)^2^+0.0000P] where P=(Fo^2^+2Fc^2^)/3'
_refine_ls_weighting_scheme calc
_refine_ls_wR_factor_gt 0.0276
_refine_ls_wR_factor_ref 0.0277
_reflns_number_gt 1835
_reflns_number_total 1848
_reflns_threshold_expression >2sigma(I)
_cod_data_source_file cm6b01622_si_002.cif
_cod_data_source_block No.3
_cod_depositor_comments
;
The following automatic conversions were performed:

data item '_exptl_absorpt_correction_type' value 'multi-scan ' was
changed to 'multi-scan' in accordance with the
/home/saulius/struct/COD-crude-data/automatic-downloads/DataCite-retrospective/ACS/depositions/lib/dictionaries/cif_core.dic
dictionary named 'cif_core.dic' version 2.4.2 last updated on
2011-04-26.

Automatic conversion script
Id: cif_fix_values 6909 2019-04-08 15:41:33Z antanas 
;
_cod_original_sg_symbol_H-M 'R 3 c'
_cod_database_code 4003248

loop_
_symmetry_equiv_pos_as_xyz
'x, y, z'
'-y, x-y, z'
'-x+y, -x, z'
'-x+y, y, z+1/2'
'x, x-y, z+1/2'
'-y, -x, z+1/2'
'x+2/3, y+1/3, z+1/3'
'-y+2/3, x-y+1/3, z+1/3'
'-x+y+2/3, -x+1/3, z+1/3'
'-x+y+2/3, y+1/3, z+5/6'
'x+2/3, x-y+1/3, z+5/6'
'-y+2/3, -x+1/3, z+5/6'
'x+1/3, y+2/3, z+2/3'
'-y+1/3, x-y+2/3, z+2/3'
'-x+y+1/3, -x+2/3, z+2/3'
'-x+y+1/3, y+2/3, z+7/6'
'x+1/3, x-y+2/3, z+7/6'
'-y+1/3, -x+2/3, z+7/6'

loop_
_atom_site_label
_atom_site_type_symbol
_atom_site_fract_x
_atom_site_fract_y
_atom_site_fract_z
_atom_site_U_iso_or_equiv
_atom_site_adp_type
_atom_site_occupancy
_atom_site_symmetry_multiplicity
_atom_site_calc_flag
_atom_site_refinement_flags
Bi1 Bi 1.0000 1.0000 0.57860(3) 0.00981(5) Uani 1 3 d S
Br1 Br 0.97953(3) 0.84079(2) 0.500788(12) 0.01658(10) Uani 0.3890(19) 1 d P
Cl1 Cl 0.97953(3) 0.84079(2) 0.500788(12) 0.01658(10) Uani 0.6110(19) 1 d P
Br2 Br 0.84268(3) 0.83644(3) 0.664028(17) 0.01454(14) Uani 0.1206(18) 1 d P
Cl2 Cl 0.84268(3) 0.83644(3) 0.664028(17) 0.01454(14) Uani 0.8794(18) 1 d P
C1 C 0.70230(16) 0.64978(17) 0.49426(11) 0.0196(4) Uani 1 1 d .
H1A H 0.6476 0.5831 0.4770 0.023 Uiso 1 1 calc R
H1B H 0.7571 0.6794 0.4595 0.023 Uiso 1 1 calc R
N2 N 0.74569(12) 0.63267(12) 0.56003(8) 0.0146(3) Uani 1 1 d .
H2A H 0.7830 0.6016 0.5495 0.018 Uiso 1 1 calc R
H2B H 0.7898 0.6952 0.5789 0.018 Uiso 1 1 calc R
C6 C 0.66530(15) 0.56767(16) 0.61307(10) 0.0174(4) Uani 1 1 d .
H6A H 0.6085 0.5071 0.5908 0.021 Uiso 1 1 calc R
H6B H 0.6371 0.6081 0.6338 0.021 Uiso 1 1 calc R
C7 C 0.65863(16) 0.72152(15) 0.50451(12) 0.0220(4) Uani 1 1 d .
H7A H 0.6063 0.6939 0.5401 0.033 Uiso 1 1 calc R
H7B H 0.6281 0.7270 0.4619 0.033 Uiso 1 1 calc R
H7C H 0.7137 0.7894 0.5180 0.033 Uiso 1 1 calc R
C8 C 0.71244(18) 0.53246(17) 0.66894(11) 0.0231(5) Uani 1 1 d .
H8A H 0.7419 0.4940 0.6482 0.035 Uiso 1 1 calc R
H8B H 0.6592 0.4887 0.7014 0.035 Uiso 1 1 calc R
H8C H 0.7662 0.5923 0.6927 0.035 Uiso 1 1 calc R

loop_
_atom_site_aniso_label
_atom_site_aniso_U_11
_atom_site_aniso_U_22
_atom_site_aniso_U_33
_atom_site_aniso_U_23
_atom_site_aniso_U_13
_atom_site_aniso_U_12
Bi1 0.00969(5) 0.00969(5) 0.01003(7) 0.000 0.000 0.00485(3)
Br1 0.01692(17) 0.01551(18) 0.01782(17) -0.00294(13) 0.00112(13) 0.00850(13)
Cl1 0.01692(17) 0.01551(18) 0.01782(17) -0.00294(13) 0.00112(13) 0.00850(13)
Br2 0.0151(2) 0.0127(2) 0.0158(3) 0.00013(16) 0.00311(14) 0.00690(16)
Cl2 0.0151(2) 0.0127(2) 0.0158(3) 0.00013(16) 0.00311(14) 0.00690(16)
C1 0.0209(9) 0.0188(11) 0.0160(9) -0.0010(8) -0.0020(9) 0.0077(8)
N2 0.0128(8) 0.0135(8) 0.0170(8) -0.0009(6) -0.0006(6) 0.0061(7)
C6 0.0141(9) 0.0190(10) 0.0175(9) 0.0008(8) 0.0030(7) 0.0072(8)
C7 0.0213(10) 0.0186(10) 0.0233(10) 0.0021(9) -0.0042(9) 0.0081(9)
C8 0.0242(11) 0.0240(11) 0.0210(11) 0.0042(9) 0.0047(8) 0.0120(9)

loop_
_atom_type_symbol
_atom_type_description
_atom_type_scat_dispersion_real
_atom_type_scat_dispersion_imag
_atom_type_scat_source
C C 0.0033 0.0016 'International Tables Vol C Tables 4.2.6.8 and 6.1.1.4'
H H 0.0000 0.0000 'International Tables Vol C Tables 4.2.6.8 and 6.1.1.4'
N N 0.0061 0.0033 'International Tables Vol C Tables 4.2.6.8 and 6.1.1.4'
Cl Cl 0.1484 0.1585 'International Tables Vol C Tables 4.2.6.8 and 6.1.1.4'
Br Br -0.2901 2.4595 'International Tables Vol C Tables 4.2.6.8 and 6.1.1.4'
Bi Bi -4.1077 10.2566 'International Tables Vol C Tables 4.2.6.8 and 6.1.1.4'

loop_
_geom_angle_atom_site_label_1
_geom_angle_atom_site_label_2
_geom_angle_atom_site_label_3
_geom_angle
_geom_angle_site_symmetry_1
_geom_angle_site_symmetry_3
Br1 Bi1 Cl1 91.72(2) . 3_675
Br1 Bi1 Br1 91.72(2) . 3_675
Cl1 Bi1 Br1 0.000(9) 3_675 3_675
Br1 Bi1 Cl1 91.72(2) . 2_765
Cl1 Bi1 Cl1 91.72(2) 3_675 2_765
Br1 Bi1 Cl1 91.72(2) 3_675 2_765
Br1 Bi1 Br1 91.72(2) . 2_765
Cl1 Bi1 Br1 91.72(2) 3_675 2_765
Br1 Bi1 Br1 91.72(2) 3_675 2_765
Cl1 Bi1 Br1 0.000(17) 2_765 2_765
Br1 Bi1 Cl2 172.778(12) . 3_675
Cl1 Bi1 Cl2 83.85(2) 3_675 3_675
Br1 Bi1 Cl2 83.85(2) 3_675 3_675
Cl1 Bi1 Cl2 94.103(18) 2_765 3_675
Br1 Bi1 Cl2 94.103(18) 2_765 3_675
Br1 Bi1 Br2 172.778(12) . 3_675
Cl1 Bi1 Br2 83.85(2) 3_675 3_675
Br1 Bi1 Br2 83.85(2) 3_675 3_675
Cl1 Bi1 Br2 94.103(18) 2_765 3_675
Br1 Bi1 Br2 94.103(18) 2_765 3_675
Cl2 Bi1 Br2 0.00(2) 3_675 3_675
Br1 Bi1 Cl2 94.103(18) . 2_765
Cl1 Bi1 Cl2 172.778(11) 3_675 2_765
Br1 Bi1 Cl2 172.778(11) 3_675 2_765
Cl1 Bi1 Cl2 83.847(19) 2_765 2_765
Br1 Bi1 Cl2 83.847(19) 2_765 2_765
Cl2 Bi1 Cl2 90.77(2) 3_675 2_765
Br2 Bi1 Cl2 90.77(2) 3_675 2_765
Br1 Bi1 Br2 94.103(18) . 2_765
Cl1 Bi1 Br2 172.778(11) 3_675 2_765
Br1 Bi1 Br2 172.778(11) 3_675 2_765
Cl1 Bi1 Br2 83.847(19) 2_765 2_765
Br1 Bi1 Br2 83.847(19) 2_765 2_765
Cl2 Bi1 Br2 90.77(2) 3_675 2_765
Br2 Bi1 Br2 90.77(2) 3_675 2_765
Cl2 Bi1 Br2 0.00(2) 2_765 2_765
Br1 Bi1 Br2 83.85(2) . .
Cl1 Bi1 Br2 94.103(19) 3_675 .
Br1 Bi1 Br2 94.103(19) 3_675 .
Cl1 Bi1 Br2 172.778(11) 2_765 .
Br1 Bi1 Br2 172.778(11) 2_765 .
Cl2 Bi1 Br2 90.77(2) 3_675 .
Br2 Bi1 Br2 90.77(2) 3_675 .
Cl2 Bi1 Br2 90.77(2) 2_765 .
Br2 Bi1 Br2 90.77(2) 2_765 .
N2 C1 C7 112.29(16) . .
C6 N2 C1 114.59(16) . .
N2 C6 C8 110.65(16) . .

loop_
_geom_bond_atom_site_label_1
_geom_bond_atom_site_label_2
_geom_bond_distance
_geom_bond_site_symmetry_2
Bi1 Br1 2.6787(8) .
Bi1 Cl1 2.6787(8) 3_675
Bi1 Br1 2.6787(8) 3_675
Bi1 Cl1 2.6787(8) 2_765
Bi1 Br1 2.6787(8) 2_765
Bi1 Cl2 2.8897(9) 3_675
Bi1 Br2 2.8897(9) 3_675
Bi1 Cl2 2.8897(8) 2_765
Bi1 Br2 2.8897(8) 2_765
Bi1 Br2 2.8897(9) .
C1 N2 1.498(3) .
C1 C7 1.506(3) .
N2 C6 1.497(2) .
C6 C8 1.510(3) .
